data_4081993
loop_
_publ_author_name
'Pellegrino, Juan'
'Gaviglio, Carina'
'Milstein, David'
'Doctorovich, Fabio'

_publ_section_title
;
 Electron Transfer Behavior of Pincer-Type {RhNO}8Complexes: Spectroscopic
 Characterization and Reactivity of Paramagnetic {RhNO}9Complexes
;
_journal_issue 21
_journal_name_full Organometallics
_journal_page_first 6555
_journal_paper_doi 10.1021/om4008746
_journal_volume 32
_journal_year 2013
_chemical_formula_moiety 'C27 H49 Cl N O P2 Rh'
_chemical_formula_sum 'C27 H49 Cl N O P2 Rh'
_chemical_formula_weight 603.97
_chemical_name_systematic
;
 ?
;
_space_group_IT_number 14
_symmetry_cell_setting monoclinic
_symmetry_space_group_name_Hall '-P 2yn'
_symmetry_space_group_name_H-M 'P 1 21/n 1'
_atom_sites_solution_hydrogens geom
_atom_sites_solution_primary direct
_atom_sites_solution_secondary difmap
_audit_creation_method SHELXL-97
_cell_angle_alpha 90.00
_cell_angle_beta 94.001(3)
_cell_angle_gamma 90.00
_cell_formula_units_Z 4
_cell_length_a 10.4103(4)
_cell_length_b 23.0450(7)
_cell_length_c 12.0078(4)
_cell_measurement_reflns_used 8295
_cell_measurement_temperature 150(2)
_cell_measurement_theta_max 28.9721
_cell_measurement_theta_min 3.8265
_cell_volume 2873.71(17)
_computing_cell_refinement CrysAlisPro
_computing_data_collection 'CrysAlisPro (Oxford Diffraction, 2009)'
_computing_data_reduction CrysAlisPro
_computing_structure_refinement 'SHELXL-97 (Sheldrick, 1997)'
_computing_structure_solution 'SHELXS-86 (Sheldrick, 1986)'
_diffrn_ambient_temperature 150(2)
_diffrn_measured_fraction_theta_full 0.996
_diffrn_measured_fraction_theta_max 0.878
_diffrn_measurement_device_type 'Oxford Diffraction Gemini CCD S Ultra'
_diffrn_measurement_method '\w scans'
_diffrn_radiation_monochromator graphite
_diffrn_radiation_source 'fine-focus sealed tube'
_diffrn_radiation_type MoK\a
_diffrn_radiation_wavelength 0.71073
_diffrn_reflns_av_R_equivalents 0.0281
_diffrn_reflns_av_sigmaI/netI 0.0280
_diffrn_reflns_limit_h_max 10
_diffrn_reflns_limit_h_min -14
_diffrn_reflns_limit_k_max 30
_diffrn_reflns_limit_k_min -27
_diffrn_reflns_limit_l_max 15
_diffrn_reflns_limit_l_min -16
_diffrn_reflns_number 23053
_diffrn_reflns_theta_full 25.00
_diffrn_reflns_theta_max 29.04
_diffrn_reflns_theta_min 3.83
_exptl_absorpt_coefficient_mu 0.819
_exptl_absorpt_correction_T_max 0.7913
_exptl_absorpt_correction_T_min 0.6394
_exptl_absorpt_correction_type multi-scan
_exptl_absorpt_process_details 'CrysAlisPro, Oxford Diffraction (2009)'
_exptl_crystal_colour red
_exptl_crystal_density_diffrn 1.396
_exptl_crystal_density_meas ?
_exptl_crystal_density_method 'not measured'
_exptl_crystal_description plate
_exptl_crystal_F_000 1272
_exptl_crystal_size_max 0.60
_exptl_crystal_size_mid 0.40
_exptl_crystal_size_min 0.30
_refine_diff_density_max 4.231
_refine_diff_density_min -1.775
_refine_diff_density_rms 0.118
_refine_ls_extinction_method none
_refine_ls_goodness_of_fit_ref 1.044
_refine_ls_hydrogen_treatment mixed
_refine_ls_matrix_type full
_refine_ls_number_parameters 302
_refine_ls_number_reflns 6736
_refine_ls_number_restraints 0
_refine_ls_restrained_S_all 1.044
_refine_ls_R_factor_all 0.0620
_refine_ls_R_factor_gt 0.0531
_refine_ls_shift/su_max 0.001
_refine_ls_shift/su_mean 0.000
_refine_ls_structure_factor_coef Fsqd
_refine_ls_weighting_details 'calc w=1/[\s^2^(Fo^2^)+(0.0493P)^2^+13.7632P] where P=(Fo^2^+2Fc^2^)/3'
_refine_ls_weighting_scheme calc
_refine_ls_wR_factor_gt 0.1252
_refine_ls_wR_factor_ref 0.1322
_reflns_number_gt 5885
_reflns_number_total 6736
_reflns_threshold_expression >2sigma(I)
_cod_data_source_file om4008746_si_002.cif
_cod_data_source_block shelxl
_cod_depositor_comments
;
The following automatic conversions were performed:

'_exptl_crystal_density_meas' value 'not measured' was changed to '?'
- the value is perceived as not measured.

Automatic conversion script
Id: cif_fix_values 3008 2015-01-20 13:52:24Z robertas 
;
_cod_original_sg_symbol_Hall -P_2yn
_cod_database_code 4081993

loop_
_symmetry_equiv_pos_as_xyz
'x, y, z'
'-x+1/2, y+1/2, -z+1/2'
'-x, -y, -z'
'x-1/2, -y-1/2, z-1/2'

loop_
_atom_site_label
_atom_site_type_symbol
_atom_site_fract_x
_atom_site_fract_y
_atom_site_fract_z
_atom_site_U_iso_or_equiv
_atom_site_adp_type
_atom_site_occupancy
_atom_site_symmetry_multiplicity
_atom_site_calc_flag
_atom_site_refinement_flags
C1 C 0.3729(4) 0.06226(16) 0.9916(3) 0.0227(7) Uani 1 1 d .
H1A H 0.3689 0.0664 1.0734 0.027 Uiso 1 1 calc R
H1B H 0.3688 0.0206 0.9716 0.027 Uiso 1 1 calc R
C2 C 0.4879(4) 0.08983(17) 0.9528(3) 0.0242(8) Uani 1 1 d .
C3 C 0.5422(4) 0.06839(17) 0.8561(3) 0.0253(8) Uani 1 1 d .
C4 C 0.6609(4) 0.08997(19) 0.8276(4) 0.0297(9) Uani 1 1 d .
C5 C 0.7175(4) 0.13485(19) 0.8921(4) 0.0311(9) Uani 1 1 d .
C6 C 0.6583(4) 0.16176(18) 0.9783(4) 0.0287(9) Uani 1 1 d .
C7 C 0.5399(4) 0.13957(18) 1.0078(3) 0.0253(8) Uani 1 1 d .
C8 C 0.4616(4) 0.1664(2) 1.0956(3) 0.0297(9) Uani 1 1 d .
H8A H 0.5027 0.2033 1.1212 0.036 Uiso 1 1 calc R
H8B H 0.4618 0.1400 1.1606 0.036 Uiso 1 1 calc R
C9 C 0.7227(4) 0.2119(2) 1.0395(4) 0.0382(10) Uani 1 1 d .
H9A H 0.6679 0.2257 1.0971 0.057 Uiso 1 1 calc R
H9B H 0.7364 0.2434 0.9867 0.057 Uiso 1 1 calc R
H9C H 0.8059 0.1993 1.0745 0.057 Uiso 1 1 calc R
C10 C 0.7307(5) 0.0664(2) 0.7315(5) 0.0443(12) Uani 1 1 d .
H10A H 0.6794 0.0354 0.6945 0.066 Uiso 1 1 calc R
H10B H 0.8144 0.0509 0.7595 0.066 Uiso 1 1 calc R
H10C H 0.7436 0.0976 0.6779 0.066 Uiso 1 1 calc R
C11 C 0.4633(4) 0.02400(17) 0.7886(4) 0.0274(8) Uani 1 1 d .
H11A H 0.4586 -0.0122 0.8325 0.033 Uiso 1 1 calc R
H11B H 0.5064 0.0149 0.7197 0.033 Uiso 1 1 calc R
C12 C 0.1986(4) -0.01703(18) 0.7201(4) 0.0327(9) Uani 1 1 d .
C13 C 0.2362(6) -0.0501(2) 0.6160(5) 0.0561(15) Uani 1 1 d .
H13A H 0.2251 -0.0248 0.5506 0.084 Uiso 1 1 calc R
H13B H 0.1810 -0.0844 0.6046 0.084 Uiso 1 1 calc R
H13C H 0.3264 -0.0624 0.6266 0.084 Uiso 1 1 calc R
C14 C 0.2171(6) -0.0576(2) 0.8211(5) 0.0516(14) Uani 1 1 d .
H14A H 0.1939 -0.0371 0.8883 0.077 Uiso 1 1 calc R
H14B H 0.3074 -0.0698 0.8304 0.077 Uiso 1 1 calc R
H14C H 0.1619 -0.0918 0.8090 0.077 Uiso 1 1 calc R
C15 C 0.0550(5) -0.0013(2) 0.7053(4) 0.0398(11) Uani 1 1 d .
H15A H 0.0302 0.0199 0.7712 0.060 Uiso 1 1 calc R
H15B H 0.0037 -0.0369 0.6964 0.060 Uiso 1 1 calc R
H15C H 0.0395 0.0231 0.6389 0.060 Uiso 1 1 calc R
C16 C 0.4030(5) 0.0650(2) 0.5354(4) 0.0453(12) Uani 1 1 d .
H16A H 0.4872 0.0575 0.5743 0.068 Uiso 1 1 calc R
H16B H 0.4133 0.0915 0.4728 0.068 Uiso 1 1 calc R
H16C H 0.3656 0.0284 0.5072 0.068 Uiso 1 1 calc R
C17 C 0.3134(4) 0.09269(18) 0.6167(3) 0.0266(8) Uani 1 1 d .
C18 C 0.1823(5) 0.1047(2) 0.5557(3) 0.0348(10) Uani 1 1 d .
H18A H 0.1251 0.1224 0.6075 0.052 Uiso 1 1 calc R
H18B H 0.1447 0.0681 0.5273 0.052 Uiso 1 1 calc R
H18C H 0.1931 0.1311 0.4932 0.052 Uiso 1 1 calc R
C19 C 0.3729(5) 0.15166(19) 0.6533(4) 0.0349(10) Uani 1 1 d .
H19A H 0.4574 0.1452 0.6927 0.052 Uiso 1 1 calc R
H19B H 0.3162 0.1713 0.7032 0.052 Uiso 1 1 calc R
H19C H 0.3829 0.1758 0.5874 0.052 Uiso 1 1 calc R
C20 C 0.2960(4) 0.25819(17) 0.9896(4) 0.0288(8) Uani 1 1 d .
C21 C 0.3509(5) 0.2540(2) 0.8754(4) 0.0365(10) Uani 1 1 d .
H21A H 0.4372 0.2369 0.8836 0.055 Uiso 1 1 calc R
H21B H 0.3561 0.2929 0.8430 0.055 Uiso 1 1 calc R
H21C H 0.2947 0.2295 0.8261 0.055 Uiso 1 1 calc R
C22 C 0.1615(5) 0.2850(2) 0.9763(5) 0.0416(11) Uani 1 1 d .
H22A H 0.1260 0.2878 1.0495 0.062 Uiso 1 1 calc R
H22B H 0.1054 0.2605 0.9270 0.062 Uiso 1 1 calc R
H22C H 0.1669 0.3238 0.9437 0.062 Uiso 1 1 calc R
C23 C 0.3839(5) 0.2994(2) 1.0616(5) 0.0458(12) Uani 1 1 d .
H23A H 0.3511 0.3031 1.1359 0.069 Uiso 1 1 calc R
H23B H 0.3849 0.3376 1.0261 0.069 Uiso 1 1 calc R
H23C H 0.4715 0.2836 1.0688 0.069 Uiso 1 1 calc R
C24 C 0.2002(5) 0.1787(2) 1.1739(4) 0.0387(11) Uani 1 1 d .
C25 C 0.2265(6) 0.1202(3) 1.2331(4) 0.0544(15) Uani 1 1 d .
H25A H 0.2034 0.0885 1.1813 0.082 Uiso 1 1 calc R
H25B H 0.1748 0.1175 1.2981 0.082 Uiso 1 1 calc R
H25C H 0.3181 0.1175 1.2576 0.082 Uiso 1 1 calc R
C26 C 0.2381(7) 0.2268(3) 1.2579(5) 0.0638(18) Uani 1 1 d .
H26A H 0.2223 0.2647 1.2227 0.096 Uiso 1 1 calc R
H26B H 0.3296 0.2232 1.2820 0.096 Uiso 1 1 calc R
H26C H 0.1865 0.2232 1.3228 0.096 Uiso 1 1 calc R
C27 C 0.0554(5) 0.1827(3) 1.1404(4) 0.0471(13) Uani 1 1 d .
H27A H 0.0310 0.1519 1.0868 0.071 Uiso 1 1 calc R
H27B H 0.0359 0.2206 1.1062 0.071 Uiso 1 1 calc R
H27C H 0.0068 0.1782 1.2069 0.071 Uiso 1 1 calc R
N1 N 0.1038(4) 0.06297(18) 0.9714(3) 0.0377(9) Uani 1 1 d .
O1 O 0.1190(4) 0.0268(2) 1.0400(3) 0.0599(11) Uani 1 1 d .
P1 P 0.29620(9) 0.05099(4) 0.75017(8) 0.01940(19) Uani 1 1 d .
P2 P 0.29115(9) 0.18125(4) 1.04332(8) 0.0213(2) Uani 1 1 d .
Cl1 Cl 0.06524(10) 0.16884(5) 0.79723(9) 0.0328(2) Uani 1 1 d .
Rh1 Rh 0.22674(3) 0.109456(13) 0.90459(2) 0.02186(10) Uani 1 1 d .
H5 H 0.811(5) 0.147(2) 0.872(4) 0.037(13) Uiso 1 1 d .

loop_
_atom_site_aniso_label
_atom_site_aniso_U_11
_atom_site_aniso_U_22
_atom_site_aniso_U_33
_atom_site_aniso_U_23
_atom_site_aniso_U_13
_atom_site_aniso_U_12
C1 0.0222(18) 0.0227(18) 0.0227(17) 0.0075(14) -0.0018(14) -0.0004(14)
C2 0.0208(18) 0.0249(18) 0.0261(18) 0.0054(15) -0.0043(15) -0.0003(15)
C3 0.0212(19) 0.0238(18) 0.0303(19) 0.0051(15) -0.0029(15) 0.0079(15)
C4 0.0199(19) 0.031(2) 0.039(2) 0.0076(17) 0.0033(16) 0.0077(16)
C5 0.0166(19) 0.031(2) 0.045(2) 0.0112(18) -0.0006(17) 0.0004(15)
C6 0.0215(19) 0.028(2) 0.036(2) 0.0091(17) -0.0082(16) 0.0000(15)
C7 0.0211(19) 0.029(2) 0.0243(18) 0.0058(15) -0.0067(14) -0.0002(15)
C8 0.026(2) 0.037(2) 0.0251(19) 0.0007(17) -0.0071(15) -0.0040(17)
C9 0.027(2) 0.037(2) 0.049(3) 0.000(2) -0.007(2) -0.0121(18)
C10 0.031(2) 0.043(3) 0.061(3) -0.001(2) 0.017(2) 0.006(2)
C11 0.024(2) 0.0235(19) 0.035(2) -0.0010(16) 0.0006(16) 0.0085(15)
C12 0.035(2) 0.0220(19) 0.041(2) -0.0056(17) -0.0024(18) -0.0042(16)
C13 0.063(4) 0.037(3) 0.068(4) -0.027(3) 0.005(3) -0.003(3)
C14 0.052(3) 0.028(2) 0.072(4) 0.017(2) -0.011(3) -0.011(2)
C15 0.033(2) 0.038(2) 0.047(3) -0.005(2) -0.005(2) -0.0095(19)
C16 0.050(3) 0.054(3) 0.034(2) -0.002(2) 0.017(2) 0.020(2)
C17 0.030(2) 0.031(2) 0.0194(17) 0.0020(15) 0.0063(15) 0.0101(16)
C18 0.039(2) 0.044(3) 0.0207(19) 0.0024(17) -0.0010(17) 0.012(2)
C19 0.039(2) 0.032(2) 0.034(2) 0.0101(18) 0.0073(19) -0.0004(18)
C20 0.030(2) 0.0226(19) 0.033(2) -0.0034(16) 0.0014(17) -0.0019(16)
C21 0.042(3) 0.028(2) 0.040(2) 0.0089(18) 0.011(2) -0.0034(19)
C22 0.037(3) 0.030(2) 0.058(3) -0.005(2) 0.006(2) 0.0058(19)
C23 0.048(3) 0.031(2) 0.057(3) -0.011(2) -0.005(2) -0.008(2)
C24 0.039(3) 0.053(3) 0.025(2) -0.0084(19) 0.0100(18) -0.011(2)
C25 0.060(4) 0.077(4) 0.027(2) 0.012(2) 0.011(2) -0.017(3)
C26 0.071(4) 0.091(5) 0.031(3) -0.027(3) 0.015(3) -0.024(4)
C27 0.033(3) 0.066(3) 0.046(3) -0.017(2) 0.021(2) -0.010(2)
N1 0.032(2) 0.045(2) 0.037(2) 0.0001(18) 0.0113(16) -0.0158(17)
O1 0.055(2) 0.072(3) 0.053(2) 0.025(2) 0.0075(19) -0.028(2)
P1 0.0196(4) 0.0163(4) 0.0219(4) -0.0004(3) -0.0010(3) 0.0036(3)
P2 0.0197(5) 0.0259(5) 0.0184(4) -0.0027(4) 0.0019(3) -0.0030(4)
Cl1 0.0255(5) 0.0392(5) 0.0329(5) -0.0028(4) -0.0035(4) 0.0079(4)
Rh1 0.02523(17) 0.02136(16) 0.01852(15) 0.00165(11) -0.00183(11) 0.00071(11)

loop_
_atom_type_symbol
_atom_type_description
_atom_type_scat_dispersion_real
_atom_type_scat_dispersion_imag
_atom_type_scat_source
C C 0.0033 0.0016 'International Tables Vol C Tables 4.2.6.8 and 6.1.1.4'
H H 0.0000 0.0000 'International Tables Vol C Tables 4.2.6.8 and 6.1.1.4'
N N 0.0061 0.0033 'International Tables Vol C Tables 4.2.6.8 and 6.1.1.4'
O O 0.0106 0.0060 'International Tables Vol C Tables 4.2.6.8 and 6.1.1.4'
P P 0.1023 0.0942 'International Tables Vol C Tables 4.2.6.8 and 6.1.1.4'
Cl Cl 0.1484 0.1585 'International Tables Vol C Tables 4.2.6.8 and 6.1.1.4'
Rh Rh -1.1178 0.9187 'International Tables Vol C Tables 4.2.6.8 and 6.1.1.4'

loop_
_geom_angle_atom_site_label_1
_geom_angle_atom_site_label_2
_geom_angle_atom_site_label_3
_geom_angle
C2 C1 Rh1 101.5(2)
C2 C1 H1A 111.5
Rh1 C1 H1A 111.5
C2 C1 H1B 111.5
Rh1 C1 H1B 111.5
H1A C1 H1B 109.3
C7 C2 C3 120.3(4)
C7 C2 C1 120.0(4)
C3 C2 C1 119.5(4)
C4 C3 C2 119.2(4)
C4 C3 C11 124.5(4)
C2 C3 C11 116.3(4)
C3 C4 C5 118.3(4)
C3 C4 C10 122.8(4)
C5 C4 C10 119.0(4)
C6 C5 C4 123.5(4)
C6 C5 H5 121(3)
C4 C5 H5 116(3)
C5 C6 C7 118.0(4)
C5 C6 C9 120.1(4)
C7 C6 C9 121.8(4)
C6 C7 C2 119.5(4)
C6 C7 C8 123.6(4)
C2 C7 C8 116.9(4)
C7 C8 P2 112.7(3)
C7 C8 H8A 109.0
P2 C8 H8A 109.0
C7 C8 H8B 109.0
P2 C8 H8B 109.0
H8A C8 H8B 107.8
C6 C9 H9A 109.5
C6 C9 H9B 109.5
H9A C9 H9B 109.5
C6 C9 H9C 109.5
H9A C9 H9C 109.5
H9B C9 H9C 109.5
C4 C10 H10A 109.5
C4 C10 H10B 109.5
H10A C10 H10B 109.5
C4 C10 H10C 109.5
H10A C10 H10C 109.5
H10B C10 H10C 109.5
C3 C11 P1 111.5(3)
C3 C11 H11A 109.3
P1 C11 H11A 109.3
C3 C11 H11B 109.3
P1 C11 H11B 109.3
H11A C11 H11B 108.0
C14 C12 C15 107.6(4)
C14 C12 C13 108.4(4)
C15 C12 C13 108.9(4)
C14 C12 P1 108.6(3)
C15 C12 P1 109.4(3)
C13 C12 P1 113.8(4)
C12 C13 H13A 109.5
C12 C13 H13B 109.5
H13A C13 H13B 109.5
C12 C13 H13C 109.5
H13A C13 H13C 109.5
H13B C13 H13C 109.5
C12 C14 H14A 109.5
C12 C14 H14B 109.5
H14A C14 H14B 109.5
C12 C14 H14C 109.5
H14A C14 H14C 109.5
H14B C14 H14C 109.5
C12 C15 H15A 109.5
C12 C15 H15B 109.5
H15A C15 H15B 109.5
C12 C15 H15C 109.5
H15A C15 H15C 109.5
H15B C15 H15C 109.5
C17 C16 H16A 109.5
C17 C16 H16B 109.5
H16A C16 H16B 109.5
C17 C16 H16C 109.5
H16A C16 H16C 109.5
H16B C16 H16C 109.5
C18 C17 C16 109.4(4)
C18 C17 C19 107.8(4)
C16 C17 C19 107.3(4)
C18 C17 P1 111.4(3)
C16 C17 P1 115.2(3)
C19 C17 P1 105.4(3)
C17 C18 H18A 109.5
C17 C18 H18B 109.5
H18A C18 H18B 109.5
C17 C18 H18C 109.5
H18A C18 H18C 109.5
H18B C18 H18C 109.5
C17 C19 H19A 109.5
C17 C19 H19B 109.5
H19A C19 H19B 109.5
C17 C19 H19C 109.5
H19A C19 H19C 109.5
H19B C19 H19C 109.5
C21 C20 C22 109.2(4)
C21 C20 C23 107.4(4)
C22 C20 C23 108.3(4)
C21 C20 P2 105.6(3)
C22 C20 P2 111.6(3)
C23 C20 P2 114.5(3)
C20 C21 H21A 109.5
C20 C21 H21B 109.5
H21A C21 H21B 109.5
C20 C21 H21C 109.5
H21A C21 H21C 109.5
H21B C21 H21C 109.5
C20 C22 H22A 109.5
C20 C22 H22B 109.5
H22A C22 H22B 109.5
C20 C22 H22C 109.5
H22A C22 H22C 109.5
H22B C22 H22C 109.5
C20 C23 H23A 109.5
C20 C23 H23B 109.5
H23A C23 H23B 109.5
C20 C23 H23C 109.5
H23A C23 H23C 109.5
H23B C23 H23C 109.5
C26 C24 C27 109.4(5)
C26 C24 C25 107.4(5)
C27 C24 C25 108.2(4)
C26 C24 P2 113.8(4)
C27 C24 P2 108.7(3)
C25 C24 P2 109.1(4)
C24 C25 H25A 109.5
C24 C25 H25B 109.5
H25A C25 H25B 109.5
C24 C25 H25C 109.5
H25A C25 H25C 109.5
H25B C25 H25C 109.5
C24 C26 H26A 109.5
C24 C26 H26B 109.5
H26A C26 H26B 109.5
C24 C26 H26C 109.5
H26A C26 H26C 109.5
H26B C26 H26C 109.5
C24 C27 H27A 109.5
C24 C27 H27B 109.5
H27A C27 H27B 109.5
C24 C27 H27C 109.5
H27A C27 H27C 109.5
H27B C27 H27C 109.5
O1 N1 Rh1 129.6(4)
C11 P1 C17 103.68(19)
C11 P1 C12 104.45(19)
C17 P1 C12 110.0(2)
C11 P1 Rh1 108.36(13)
C17 P1 Rh1 114.47(13)
C12 P1 Rh1 114.78(15)
C8 P2 C24 103.6(2)
C8 P2 C20 103.8(2)
C24 P2 C20 109.8(2)
C8 P2 Rh1 108.54(14)
C24 P2 Rh1 114.94(15)
C20 P2 Rh1 114.91(14)
N1 Rh1 C1 89.07(17)
N1 Rh1 P2 105.06(12)
C1 Rh1 P2 81.60(11)
N1 Rh1 P1 104.75(13)
C1 Rh1 P1 81.31(11)
P2 Rh1 P1 145.18(4)
N1 Rh1 Cl1 94.54(14)
C1 Rh1 Cl1 176.39(11)
P2 Rh1 Cl1 97.31(4)
P1 Rh1 Cl1 97.85(3)

loop_
_geom_bond_atom_site_label_1
_geom_bond_atom_site_label_2
_geom_bond_distance
C1 C2 1.460(5)
C1 Rh1 2.090(4)
C1 H1A 0.9900
C1 H1B 0.9900
C2 C7 1.411(6)
C2 C3 1.416(6)
C3 C4 1.397(6)
C3 C11 1.511(6)
C4 C5 1.398(6)
C4 C10 1.507(6)
C5 C6 1.387(6)
C5 H5 1.06(5)
C6 C7 1.403(6)
C6 C9 1.502(6)
C7 C8 1.509(6)
C8 P2 1.872(4)
C8 H8A 0.9900
C8 H8B 0.9900
C9 H9A 0.9800
C9 H9B 0.9800
C9 H9C 0.9800
C10 H10A 0.9800
C10 H10B 0.9800
C10 H10C 0.9800
C11 P1 1.875(4)
C11 H11A 0.9900
C11 H11B 0.9900
C12 C14 1.532(7)
C12 C15 1.536(7)
C12 C13 1.538(7)
C12 P1 1.889(4)
C13 H13A 0.9800
C13 H13B 0.9800
C13 H13C 0.9800
C14 H14A 0.9800
C14 H14B 0.9800
C14 H14C 0.9800
C15 H15A 0.9800
C15 H15B 0.9800
C15 H15C 0.9800
C16 C17 1.536(6)
C16 H16A 0.9800
C16 H16B 0.9800
C16 H16C 0.9800
C17 C18 1.528(6)
C17 C19 1.545(6)
C17 P1 1.888(4)
C18 H18A 0.9800
C18 H18B 0.9800
C18 H18C 0.9800
C19 H19A 0.9800
C19 H19B 0.9800
C19 H19C 0.9800
C20 C21 1.526(6)
C20 C22 1.528(6)
C20 C23 1.541(6)
C20 P2 1.889(4)
C21 H21A 0.9800
C21 H21B 0.9800
C21 H21C 0.9800
C22 H22A 0.9800
C22 H22B 0.9800
C22 H22C 0.9800
C23 H23A 0.9800
C23 H23B 0.9800
C23 H23C 0.9800
C24 C26 1.530(7)
C24 C27 1.536(7)
C24 C25 1.540(8)
C24 P2 1.888(4)
C25 H25A 0.9800
C25 H25B 0.9800
C25 H25C 0.9800
C26 H26A 0.9800
C26 H26B 0.9800
C26 H26C 0.9800
C27 H27A 0.9800
C27 H27B 0.9800
C27 H27C 0.9800
N1 O1 1.175(6)
N1 Rh1 1.890(4)
P1 Rh1 2.4420(10)
P2 Rh1 2.4097(10)
Cl1 Rh1 2.4615(10)

loop_
_geom_torsion_atom_site_label_1
_geom_torsion_atom_site_label_2
_geom_torsion_atom_site_label_3
_geom_torsion_atom_site_label_4
_geom_torsion
Rh1 C1 C2 C7 86.9(4)
Rh1 C1 C2 C3 -89.4(4)
C7 C2 C3 C4 11.8(6)
C1 C2 C3 C4 -171.9(3)
C7 C2 C3 C11 -166.6(3)
C1 C2 C3 C11 9.7(5)
C2 C3 C4 C5 -4.1(6)
C11 C3 C4 C5 174.2(4)
C2 C3 C4 C10 175.1(4)
C11 C3 C4 C10 -6.7(6)
C3 C4 C5 C6 -4.5(6)
C10 C4 C5 C6 176.3(4)
C4 C5 C6 C7 5.3(6)
C4 C5 C6 C9 -176.6(4)
C5 C6 C7 C2 2.5(6)
C9 C6 C7 C2 -175.5(4)
C5 C6 C7 C8 -176.7(4)
C9 C6 C7 C8 5.3(6)
C3 C2 C7 C6 -11.0(6)
C1 C2 C7 C6 172.7(3)
C3 C2 C7 C8 168.2(3)
C1 C2 C7 C8 -8.0(5)
C6 C7 C8 P2 127.2(4)
C2 C7 C8 P2 -52.0(4)
C4 C3 C11 P1 -124.6(4)
C2 C3 C11 P1 53.7(4)
C3 C11 P1 C17 86.4(3)
C3 C11 P1 C12 -158.4(3)
C3 C11 P1 Rh1 -35.6(3)
C18 C17 P1 C11 165.0(3)
C16 C17 P1 C11 39.7(4)
C19 C17 P1 C11 -78.4(3)
C18 C17 P1 C12 53.8(3)
C16 C17 P1 C12 -71.5(4)
C19 C17 P1 C12 170.4(3)
C18 C17 P1 Rh1 -77.2(3)
C16 C17 P1 Rh1 157.5(3)
C19 C17 P1 Rh1 39.4(3)
C14 C12 P1 C11 54.0(4)
C15 C12 P1 C11 171.2(3)
C13 C12 P1 C11 -66.8(4)
C14 C12 P1 C17 164.7(3)
C15 C12 P1 C17 -78.1(4)
C13 C12 P1 C17 44.0(4)
C14 C12 P1 Rh1 -64.5(4)
C15 C12 P1 Rh1 52.7(4)
C13 C12 P1 Rh1 174.7(3)
C7 C8 P2 C24 153.6(3)
C7 C8 P2 C20 -91.7(3)
C7 C8 P2 Rh1 31.0(3)
C26 C24 P2 C8 64.8(5)
C27 C24 P2 C8 -173.0(4)
C25 C24 P2 C8 -55.1(4)
C26 C24 P2 C20 -45.5(5)
C27 C24 P2 C20 76.7(4)
C25 C24 P2 C20 -165.5(3)
C26 C24 P2 Rh1 -176.9(4)
C27 C24 P2 Rh1 -54.7(4)
C25 C24 P2 Rh1 63.1(4)
C21 C20 P2 C8 78.9(3)
C22 C20 P2 C8 -162.5(3)
C23 C20 P2 C8 -39.0(4)
C21 C20 P2 C24 -170.9(3)
C22 C20 P2 C24 -52.3(4)
C23 C20 P2 C24 71.2(4)
C21 C20 P2 Rh1 -39.5(3)
C22 C20 P2 Rh1 79.1(3)
C23 C20 P2 Rh1 -157.4(3)
O1 N1 Rh1 C1 5.1(5)
O1 N1 Rh1 P2 -75.9(5)
O1 N1 Rh1 P1 85.9(5)
O1 N1 Rh1 Cl1 -174.8(5)
C2 C1 Rh1 N1 179.2(3)
C2 C1 Rh1 P2 -75.4(2)
C2 C1 Rh1 P1 74.1(2)
C2 C1 Rh1 Cl1 -3(2)
C8 P2 Rh1 N1 110.9(2)
C24 P2 Rh1 N1 -4.5(2)
C20 P2 Rh1 N1 -133.5(2)
C8 P2 Rh1 C1 24.13(18)
C24 P2 Rh1 C1 -91.3(2)
C20 P2 Rh1 C1 139.80(19)
C8 P2 Rh1 P1 -37.19(16)
C24 P2 Rh1 P1 -152.59(19)
C20 P2 Rh1 P1 78.47(16)
C8 P2 Rh1 Cl1 -152.40(15)
C24 P2 Rh1 Cl1 92.21(19)
C20 P2 Rh1 Cl1 -36.73(15)
C11 P1 Rh1 N1 -107.2(2)
C17 P1 Rh1 N1 137.6(2)
C12 P1 Rh1 N1 9.1(2)
C11 P1 Rh1 C1 -20.51(18)
C17 P1 Rh1 C1 -135.65(19)
C12 P1 Rh1 C1 95.77(19)
C11 P1 Rh1 P2 40.89(16)
C17 P1 Rh1 P2 -74.25(16)
C12 P1 Rh1 P2 157.18(16)
C11 P1 Rh1 Cl1 155.94(14)
C17 P1 Rh1 Cl1 40.80(16)
C12 P1 Rh1 Cl1 -87.78(16)
